data_7241440
loop_
_publ_author_name
'Sava, Alexandru'
'Kegyes, Krisztina T.'
'Popu\,s, Bianca T.'
'Dan, Bernadette C.'
'Silvestru, Cristian'
'Ra\,t, Ciprian I.'

_publ_section_title
;
 Halogen bonding between entirely negative fluorine atoms? Evidence from
 the crystal packing of some gold(i) and gold(iii) complexes with
 extensively fluorinated m-terphenyl ligands and triphenylphosphane
;
_journal_name_full CrystEngComm
_journal_paper_doi 10.1039/D0CE00671H
_journal_year 2020
_chemical_formula_moiety 'C37 H20 Au Cl2 F10 P'
_chemical_formula_sum 'C37 H20 Au Cl2 F10 P'
_chemical_formula_weight 953.37
_space_group_crystal_system trigonal
_space_group_IT_number 148
_space_group_name_Hall '-R 3'
_space_group_name_H-M_alt 'R -3 :H'
_atom_sites_solution_hydrogens geom
_audit_creation_method SHELXL-2018/3
_audit_update_record
;
2020-02-04 deposited with the CCDC.	2020-11-25 downloaded from the CCDC.
;
_cell_angle_alpha 90
_cell_angle_beta 90
_cell_angle_gamma 120
_cell_formula_units_Z 18
_cell_length_a 29.979(5)
_cell_length_b 29.979(5)
_cell_length_c 23.525(9)
_cell_measurement_reflns_used 1769
_cell_measurement_temperature 294(2)
_cell_measurement_theta_max 14.5
_cell_measurement_theta_min 2.25
_cell_volume 18310(8)
_computing_cell_refinement 'Bruker SMART'
_computing_data_collection 'Bruker SMART'
_computing_data_reduction 'Bruker SAINT'
_computing_molecular_graphics 'Diamond (Brandenburg, 2009)'
_computing_publication_material
;
WinGX publication routines (Farrugia, 1999)
;
_computing_structure_refinement 'SHELXL-2018/3 (Sheldrick, 2018)'
_computing_structure_solution 'Bruker SHELXTL'
_diffrn_ambient_temperature 294(2)
_diffrn_measured_fraction_theta_full 1.000
_diffrn_measured_fraction_theta_max 1.000
_diffrn_measurement_device_type 'CCD area detector'
_diffrn_measurement_method 'phi and omega scans'
_diffrn_radiation_monochromator graphite
_diffrn_radiation_source 'sealed tube'
_diffrn_radiation_type MoK\a
_diffrn_radiation_wavelength 0.71073
_diffrn_reflns_av_R_equivalents 0.1865
_diffrn_reflns_av_unetI/netI 0.1207
_diffrn_reflns_Laue_measured_fraction_full 1.000
_diffrn_reflns_Laue_measured_fraction_max 1.000
_diffrn_reflns_limit_h_max 35
_diffrn_reflns_limit_h_min -35
_diffrn_reflns_limit_k_max 35
_diffrn_reflns_limit_k_min -35
_diffrn_reflns_limit_l_max 28
_diffrn_reflns_limit_l_min -28
_diffrn_reflns_number 60731
_diffrn_reflns_point_group_measured_fraction_full 1.000
_diffrn_reflns_point_group_measured_fraction_max 1.000
_diffrn_reflns_theta_full 25.146
_diffrn_reflns_theta_max 25.146
_diffrn_reflns_theta_min 1.168
_exptl_absorpt_coefficient_mu 3.855
_exptl_absorpt_correction_T_max 0.356
_exptl_absorpt_correction_T_min 0.280
_exptl_absorpt_correction_type multi-scan
_exptl_absorpt_process_details 'Bruker, 2001.'
_exptl_crystal_colour colourless
_exptl_crystal_density_diffrn 1.556
_exptl_crystal_description block
_exptl_crystal_F_000 8280
_exptl_crystal_size_max 0.380
_exptl_crystal_size_mid 0.330
_exptl_crystal_size_min 0.290
_refine_diff_density_max 2.137
_refine_diff_density_min -0.484
_refine_diff_density_rms 0.130
_refine_ls_extinction_method none
_refine_ls_goodness_of_fit_ref 0.905
_refine_ls_hydrogen_treatment constr
_refine_ls_matrix_type full
_refine_ls_number_parameters 461
_refine_ls_number_reflns 7291
_refine_ls_number_restraints 0
_refine_ls_restrained_S_all 0.905
_refine_ls_R_factor_all 0.1290
_refine_ls_R_factor_gt 0.0595
_refine_ls_shift/su_max 0.001
_refine_ls_shift/su_mean 0.000
_refine_ls_structure_factor_coef Fsqd
_refine_ls_weighting_details 'w=1/[\s^2^(Fo^2^)+(0.0490P)^2^] where P=(Fo^2^+2Fc^2^)/3'
_refine_ls_weighting_scheme calc
_refine_ls_wR_factor_gt 0.1254
_refine_ls_wR_factor_ref 0.1475
_reflns_Friedel_coverage 0.000
_reflns_number_gt 3830
_reflns_number_total 7291
_reflns_threshold_expression 'I > 2\s(I)'
_cod_data_source_file d0ce00671h2.cif
_cod_data_source_block 264ale_sq
_cod_original_cell_volume 18311(9)
_cod_database_code 7241440
_shelx_shelxl_version_number 2018/3
_shelx_space_group_comment
;
The symmetry employed for this shelxl refinement is uniquely defined
by the following loop, which should always be used as a source of
symmetry information in preference to the above space-group names.
They are only intended as comments.
;
_shelx_estimated_absorpt_t_min 0.322
_shelx_estimated_absorpt_t_max 0.401

loop_
_space_group_symop_operation_xyz
'x, y, z'
'-y, x-y, z'
'-x+y, -x, z'
'x+2/3, y+1/3, z+1/3'
'-y+2/3, x-y+1/3, z+1/3'
'-x+y+2/3, -x+1/3, z+1/3'
'x+1/3, y+2/3, z+2/3'
'-y+1/3, x-y+2/3, z+2/3'
'-x+y+1/3, -x+2/3, z+2/3'
'-x, -y, -z'
'y, -x+y, -z'
'x-y, x, -z'
'-x+2/3, -y+1/3, -z+1/3'
'y+2/3, -x+y+1/3, -z+1/3'
'x-y+2/3, x+1/3, -z+1/3'
'-x+1/3, -y+2/3, -z+2/3'
'y+1/3, -x+y+2/3, -z+2/3'
'x-y+1/3, x+2/3, -z+2/3'

loop_
_atom_site_label
_atom_site_type_symbol
_atom_site_fract_x
_atom_site_fract_y
_atom_site_fract_z
_atom_site_U_iso_or_equiv
_atom_site_adp_type
_atom_site_occupancy
_atom_site_site_symmetry_order
_atom_site_calc_flag
_atom_site_refinement_flags_posn
_atom_site_refinement_flags_adp
_atom_site_refinement_flags_occupancy
_atom_site_disorder_assembly
_atom_site_disorder_group
Au1 Au 0.36213(2) 0.32125(2) 0.54552(2) 0.06613(18) Uani 1 1 d . . . . .
Cl1 Cl 0.39600(11) 0.40032(9) 0.59472(10) 0.0855(8) Uani 1 1 d . . . . .
Cl2 Cl 0.28181(10) 0.31459(10) 0.54431(11) 0.0884(8) Uani 1 1 d . . . . .
P1 P 0.44239(10) 0.32826(10) 0.55580(10) 0.0748(8) Uani 1 1 d . . . . .
F1 F 0.4291(2) 0.2674(3) 0.3804(2) 0.1023(19) Uani 1 1 d . . . . .
F2 F 0.4936(3) 0.3502(3) 0.3214(3) 0.143(3) Uani 1 1 d . . . . .
F3 F 0.4758(2) 0.4301(3) 0.3110(3) 0.132(2) Uani 1 1 d . . . . .
F4 F 0.3919(2) 0.4250(2) 0.3622(2) 0.1078(19) Uani 1 1 d . . . . .
F5 F 0.3281(2) 0.3429(2) 0.4219(2) 0.0842(15) Uani 1 1 d . . . . .
F6 F 0.3541(3) 0.2200(2) 0.6235(2) 0.0935(17) Uani 1 1 d . . . . .
F7 F 0.3176(3) 0.2114(2) 0.7299(2) 0.111(2) Uani 1 1 d . . . . .
F8 F 0.2167(3) 0.1849(3) 0.7464(3) 0.151(3) Uani 1 1 d . . . . .
F9 F 0.1553(3) 0.1665(3) 0.6557(3) 0.142(3) Uani 1 1 d . . . . .
F10 F 0.1926(2) 0.1801(2) 0.5506(3) 0.107(2) Uani 1 1 d . . . . .
C1 C 0.4585(5) 0.2866(5) 0.5133(4) 0.084(3) Uani 1 1 d . . . . .
C2 C 0.4249(5) 0.2338(5) 0.5127(4) 0.088(3) Uani 1 1 d . . . . .
H2 H 0.393080 0.219076 0.530718 0.105 Uiso 1 1 calc R U . . .
C3 C 0.4412(6) 0.2035(5) 0.4835(5) 0.109(4) Uani 1 1 d . . . . .
H3 H 0.420183 0.167887 0.482136 0.130 Uiso 1 1 calc R U . . .
C4 C 0.4877(7) 0.2265(9) 0.4573(6) 0.144(7) Uani 1 1 d . . . . .
H4 H 0.497448 0.205878 0.437462 0.172 Uiso 1 1 calc R U . . .
C5 C 0.5200(7) 0.2766(8) 0.4586(7) 0.157(8) Uani 1 1 d . . . . .
H5 H 0.552170 0.290431 0.441556 0.189 Uiso 1 1 calc R U . . .
C6 C 0.5056(5) 0.3083(5) 0.4855(5) 0.110(4) Uani 1 1 d . . . . .
H6 H 0.527228 0.343829 0.484972 0.132 Uiso 1 1 calc R U . . .
C7 C 0.4520(4) 0.3148(4) 0.6285(4) 0.080(3) Uani 1 1 d . . . . .
C8 C 0.4303(4) 0.3255(4) 0.6735(4) 0.083(3) Uani 1 1 d . . . . .
H8 H 0.408388 0.338549 0.667024 0.100 Uiso 1 1 calc R U . . .
C9 C 0.4404(5) 0.3170(4) 0.7301(4) 0.098(4) Uani 1 1 d . . . . .
H9 H 0.424901 0.324147 0.760320 0.118 Uiso 1 1 calc R U . . .
C10 C 0.4722(5) 0.2988(4) 0.7402(5) 0.104(4) Uani 1 1 d . . . . .
H10 H 0.478962 0.293197 0.777237 0.125 Uiso 1 1 calc R U . . .
C11 C 0.4955(5) 0.2882(4) 0.6939(5) 0.108(4) Uani 1 1 d . . . . .
H11 H 0.517690 0.275608 0.700674 0.130 Uiso 1 1 calc R U . . .
C12 C 0.4853(4) 0.2966(4) 0.6378(5) 0.100(3) Uani 1 1 d . . . . .
H12 H 0.500874 0.289863 0.607449 0.120 Uiso 1 1 calc R U . . .
C13 C 0.4919(4) 0.3920(4) 0.5377(4) 0.081(3) Uani 1 1 d . . . . .
C14 C 0.4886(4) 0.4158(5) 0.4890(5) 0.107(4) Uani 1 1 d . . . . .
H14 H 0.458807 0.399279 0.467029 0.129 Uiso 1 1 calc R U . . .
C15 C 0.5274(6) 0.4626(6) 0.4720(6) 0.130(5) Uani 1 1 d . . . . .
H15 H 0.524511 0.476721 0.438028 0.156 Uiso 1 1 calc R U . . .
C16 C 0.5711(6) 0.4892(5) 0.5047(6) 0.129(5) Uani 1 1 d . . . . .
H16 H 0.597465 0.521404 0.493496 0.155 Uiso 1 1 calc R U . . .
C17 C 0.5747(5) 0.4670(5) 0.5543(7) 0.138(5) Uani 1 1 d . . . . .
H17 H 0.604066 0.484390 0.576628 0.166 Uiso 1 1 calc R U . . .
C18 C 0.5355(5) 0.4191(5) 0.5716(5) 0.111(4) Uani 1 1 d . . . . .
H18 H 0.538281 0.405151 0.605851 0.133 Uiso 1 1 calc R U . . .
C19 C 0.3295(3) 0.2549(3) 0.4995(3) 0.061(2) Uani 1 1 d . . . . .
C20 C 0.3415(4) 0.2555(3) 0.4408(3) 0.062(2) Uani 1 1 d . . . . .
C21 C 0.3181(4) 0.2094(4) 0.4093(4) 0.068(3) Uani 1 1 d . . . . .
H21 H 0.326928 0.210113 0.371229 0.081 Uiso 1 1 calc R U . . .
C22 C 0.2831(4) 0.1638(4) 0.4330(4) 0.079(3) Uani 1 1 d . . . . .
C23 C 0.2726(4) 0.1624(4) 0.4898(4) 0.077(3) Uani 1 1 d . . . . .
H23 H 0.250920 0.130822 0.506891 0.093 Uiso 1 1 calc R U . . .
C24 C 0.2938(4) 0.2075(4) 0.5231(3) 0.063(2) Uani 1 1 d . . . . .
C25 C 0.3784(4) 0.3039(4) 0.4080(4) 0.066(2) Uani 1 1 d . . . . .
C26 C 0.4197(4) 0.3058(5) 0.3785(4) 0.082(3) Uani 1 1 d . . . . .
C27 C 0.4535(5) 0.3485(5) 0.3475(5) 0.097(4) Uani 1 1 d . . . . .
C28 C 0.4449(5) 0.3886(5) 0.3413(4) 0.099(4) Uani 1 1 d . . . . .
C29 C 0.4026(5) 0.3863(4) 0.3680(4) 0.084(3) Uani 1 1 d . . . . .
C30 C 0.3707(4) 0.3450(5) 0.3990(4) 0.074(3) Uani 1 1 d . . . . .
C31 C 0.2758(4) 0.2031(3) 0.5833(4) 0.070(3) Uani 1 1 d . . . . .
C32 C 0.3046(5) 0.2093(4) 0.6299(4) 0.079(3) Uani 1 1 d . . . . .
C33 C 0.2861(6) 0.2039(4) 0.6853(4) 0.087(3) Uani 1 1 d . . . . .
C34 C 0.2368(7) 0.1912(5) 0.6938(5) 0.106(4) Uani 1 1 d . . . . .
C35 C 0.2049(5) 0.1820(4) 0.6481(5) 0.095(4) Uani 1 1 d . . . . .
C36 C 0.2258(5) 0.1885(4) 0.5943(4) 0.082(3) Uani 1 1 d . . . . .
C37 C 0.2578(4) 0.1150(4) 0.3982(4) 0.098(3) Uani 1 1 d . . . . .
H37A H 0.222687 0.105439 0.390697 0.148 Uiso 1 1 calc R U . . .
H37B H 0.258718 0.087842 0.418975 0.148 Uiso 1 1 calc R U . . .
H37C H 0.275951 0.120538 0.362964 0.148 Uiso 1 1 calc R U . . .

loop_
_atom_site_aniso_label
_atom_site_aniso_U_11
_atom_site_aniso_U_22
_atom_site_aniso_U_33
_atom_site_aniso_U_23
_atom_site_aniso_U_13
_atom_site_aniso_U_12
Au1 0.0864(3) 0.0698(3) 0.0439(2) 0.00089(18) 0.00331(18) 0.0403(2)
Cl1 0.115(2) 0.0793(17) 0.0623(15) -0.0112(13) -0.0012(14) 0.0490(16)
Cl2 0.097(2) 0.098(2) 0.0831(18) 0.0030(15) 0.0112(15) 0.0582(17)
P1 0.0875(19) 0.0891(19) 0.0474(14) 0.0000(13) 0.0012(13) 0.0439(16)
F1 0.124(5) 0.153(6) 0.069(4) 0.005(4) 0.014(3) 0.098(5)
F2 0.130(6) 0.211(8) 0.110(5) 0.065(5) 0.064(5) 0.101(6)
F3 0.109(5) 0.149(6) 0.108(5) 0.061(5) 0.030(4) 0.042(5)
F4 0.121(5) 0.098(5) 0.093(4) 0.029(4) 0.016(4) 0.046(4)
F5 0.094(4) 0.088(4) 0.075(4) 0.022(3) 0.011(3) 0.049(3)
F6 0.116(5) 0.092(4) 0.068(4) 0.004(3) 0.000(3) 0.048(4)
F7 0.187(6) 0.124(5) 0.053(3) 0.016(3) 0.014(4) 0.101(5)
F8 0.238(8) 0.229(8) 0.062(4) 0.060(5) 0.064(5) 0.175(8)
F9 0.160(7) 0.202(8) 0.116(6) 0.057(5) 0.059(5) 0.130(7)
F10 0.113(5) 0.138(5) 0.080(4) 0.018(4) 0.016(4) 0.070(4)
C1 0.123(10) 0.118(10) 0.033(5) -0.002(6) -0.007(6) 0.076(8)
C2 0.140(10) 0.112(9) 0.041(5) -0.006(6) -0.010(6) 0.085(9)
C3 0.190(14) 0.106(9) 0.074(8) -0.032(7) -0.038(9) 0.107(11)
C4 0.174(18) 0.27(2) 0.076(9) -0.047(13) -0.009(11) 0.175(19)
C5 0.145(16) 0.24(2) 0.128(13) -0.075(15) -0.010(11) 0.123(17)
C6 0.119(10) 0.144(11) 0.068(7) -0.013(7) 0.013(7) 0.066(9)
C7 0.088(8) 0.094(8) 0.068(7) -0.003(6) 0.004(6) 0.053(7)
C8 0.111(9) 0.092(8) 0.058(6) -0.005(6) -0.007(6) 0.059(7)
C9 0.123(10) 0.116(10) 0.060(7) 0.001(6) -0.005(7) 0.062(8)
C10 0.138(11) 0.108(10) 0.068(8) -0.004(7) -0.021(8) 0.062(9)
C11 0.146(11) 0.113(10) 0.075(8) 0.001(7) -0.029(8) 0.072(9)
C12 0.112(9) 0.124(10) 0.076(8) -0.011(7) -0.005(7) 0.069(8)
C13 0.083(8) 0.082(7) 0.073(7) 0.006(6) 0.008(6) 0.036(6)
C14 0.081(8) 0.114(10) 0.081(8) 0.018(7) -0.016(6) 0.015(8)
C15 0.112(11) 0.120(12) 0.107(10) 0.005(9) -0.015(9) 0.019(9)
C16 0.154(14) 0.093(10) 0.094(10) 0.018(8) 0.012(10) 0.027(10)
C17 0.098(10) 0.110(11) 0.136(12) 0.009(10) -0.021(9) 0.000(9)
C18 0.099(9) 0.112(10) 0.098(9) 0.025(8) -0.008(8) 0.035(8)
C19 0.072(6) 0.058(6) 0.050(5) 0.002(4) -0.004(5) 0.031(5)
C20 0.090(7) 0.056(6) 0.048(5) 0.001(5) -0.003(5) 0.041(5)
C21 0.090(7) 0.075(7) 0.052(5) 0.004(5) 0.008(5) 0.052(6)
C22 0.106(8) 0.074(7) 0.062(6) -0.005(6) -0.003(6) 0.048(7)
C23 0.111(8) 0.062(6) 0.067(6) 0.013(5) 0.014(6) 0.050(6)
C24 0.087(7) 0.074(7) 0.044(5) 0.004(5) -0.001(5) 0.051(6)
C25 0.083(7) 0.071(7) 0.046(5) 0.000(5) -0.010(5) 0.040(6)
C26 0.095(9) 0.106(10) 0.052(6) -0.005(6) -0.014(6) 0.055(8)
C27 0.125(11) 0.122(11) 0.063(7) 0.030(7) 0.026(7) 0.075(9)
C28 0.104(10) 0.111(10) 0.057(7) 0.032(7) 0.022(7) 0.035(9)
C29 0.117(10) 0.070(7) 0.064(7) 0.016(6) -0.004(7) 0.046(7)
C30 0.072(7) 0.105(9) 0.051(6) 0.009(6) 0.008(5) 0.048(7)
C31 0.095(8) 0.060(6) 0.060(6) 0.011(5) 0.011(6) 0.044(6)
C32 0.117(10) 0.072(7) 0.062(7) 0.009(5) 0.020(7) 0.058(7)
C33 0.151(12) 0.088(8) 0.047(6) 0.000(5) -0.002(7) 0.079(9)
C34 0.164(14) 0.123(10) 0.076(9) 0.024(7) 0.016(10) 0.106(11)
C35 0.110(10) 0.109(9) 0.087(9) 0.031(7) 0.044(8) 0.070(8)
C36 0.123(10) 0.090(8) 0.061(7) 0.012(6) 0.003(7) 0.074(8)
C37 0.121(9) 0.087(8) 0.087(8) -0.024(6) 0.001(7) 0.052(7)

loop_
_atom_type_symbol
_atom_type_description
_atom_type_scat_dispersion_real
_atom_type_scat_dispersion_imag
_atom_type_scat_source
C C 0.0033 0.0016 'International Tables Vol C Tables 4.2.6.8 and 6.1.1.4'
H H 0.0000 0.0000 'International Tables Vol C Tables 4.2.6.8 and 6.1.1.4'
F F 0.0171 0.0103 'International Tables Vol C Tables 4.2.6.8 and 6.1.1.4'
P P 0.1023 0.0942 'International Tables Vol C Tables 4.2.6.8 and 6.1.1.4'
Cl Cl 0.1484 0.1585 'International Tables Vol C Tables 4.2.6.8 and 6.1.1.4'
Au Au -2.0133 8.8022 'International Tables Vol C Tables 4.2.6.8 and 6.1.1.4'

loop_
_geom_angle_atom_site_label_1
_geom_angle_atom_site_label_2
_geom_angle_atom_site_label_3
_geom_angle
_geom_angle_site_symmetry_1
_geom_angle_site_symmetry_3
_geom_angle_publ_flag
C19 Au1 Cl2 86.4(3) . . ?
C19 Au1 P1 96.6(2) . . ?
Cl2 Au1 P1 174.72(9) . . ?
C19 Au1 Cl1 175.4(2) . . ?
Cl2 Au1 Cl1 89.96(9) . . ?
P1 Au1 Cl1 87.25(10) . . ?
C13 P1 C7 108.8(5) . . ?
C13 P1 C1 103.6(5) . . ?
C7 P1 C1 103.7(5) . . ?
C13 P1 Au1 110.0(4) . . ?
C7 P1 Au1 110.5(4) . . ?
C1 P1 Au1 119.6(4) . . ?
C6 C1 C2 121.1(11) . . ?
C6 C1 P1 119.3(10) . . ?
C2 C1 P1 119.5(9) . . ?
C1 C2 C3 117.0(12) . . ?
C1 C2 H2 121.5 . . ?
C3 C2 H2 121.5 . . ?
C4 C3 C2 119.6(14) . . ?
C4 C3 H3 120.2 . . ?
C2 C3 H3 120.2 . . ?
C5 C4 C3 123.4(17) . . ?
C5 C4 H4 118.3 . . ?
C3 C4 H4 118.3 . . ?
C4 C5 C6 119.5(18) . . ?
C4 C5 H5 120.2 . . ?
C6 C5 H5 120.2 . . ?
C5 C6 C1 119.3(14) . . ?
C5 C6 H6 120.3 . . ?
C1 C6 H6 120.3 . . ?
C8 C7 C12 119.6(10) . . ?
C8 C7 P1 122.3(8) . . ?
C12 C7 P1 117.9(8) . . ?
C7 C8 C9 121.3(10) . . ?
C7 C8 H8 119.3 . . ?
C9 C8 H8 119.3 . . ?
C10 C9 C8 120.0(11) . . ?
C10 C9 H9 120.0 . . ?
C8 C9 H9 120.0 . . ?
C9 C10 C11 119.4(11) . . ?
C9 C10 H10 120.3 . . ?
C11 C10 H10 120.3 . . ?
C12 C11 C10 120.5(12) . . ?
C12 C11 H11 119.7 . . ?
C10 C11 H11 119.7 . . ?
C7 C12 C11 119.2(11) . . ?
C7 C12 H12 120.4 . . ?
C11 C12 H12 120.4 . . ?
C14 C13 C18 117.6(10) . . ?
C14 C13 P1 120.9(9) . . ?
C18 C13 P1 121.5(9) . . ?
C15 C14 C13 122.0(11) . . ?
C15 C14 H14 119.0 . . ?
C13 C14 H14 119.0 . . ?
C14 C15 C16 120.7(13) . . ?
C14 C15 H15 119.7 . . ?
C16 C15 H15 119.7 . . ?
C17 C16 C15 118.4(13) . . ?
C17 C16 H16 120.8 . . ?
C15 C16 H16 120.8 . . ?
C16 C17 C18 121.4(13) . . ?
C16 C17 H17 119.3 . . ?
C18 C17 H17 119.3 . . ?
C17 C18 C13 119.8(11) . . ?
C17 C18 H18 120.1 . . ?
C13 C18 H18 120.1 . . ?
C24 C19 C20 117.2(8) . . ?
C24 C19 Au1 122.2(6) . . ?
C20 C19 Au1 120.6(6) . . ?
C21 C20 C19 119.9(8) . . ?
C21 C20 C25 115.9(7) . . ?
C19 C20 C25 124.1(8) . . ?
C22 C21 C20 121.8(8) . . ?
C22 C21 H21 119.1 . . ?
C20 C21 H21 119.1 . . ?
C21 C22 C23 118.7(9) . . ?
C21 C22 C37 121.0(9) . . ?
C23 C22 C37 120.2(10) . . ?
C22 C23 C24 121.8(9) . . ?
C22 C23 H23 119.1 . . ?
C24 C23 H23 119.1 . . ?
C19 C24 C23 120.3(8) . . ?
C19 C24 C31 121.5(8) . . ?
C23 C24 C31 118.2(8) . . ?
C30 C25 C26 115.4(9) . . ?
C30 C25 C20 124.2(9) . . ?
C26 C25 C20 119.9(9) . . ?
F1 C26 C27 116.8(11) . . ?
F1 C26 C25 121.4(10) . . ?
C27 C26 C25 121.8(11) . . ?
F2 C27 C28 119.0(12) . . ?
F2 C27 C26 120.7(12) . . ?
C28 C27 C26 120.2(12) . . ?
F3 C28 C27 122.5(13) . . ?
F3 C28 C29 118.7(13) . . ?
C27 C28 C29 118.7(11) . . ?
C30 C29 F4 118.6(11) . . ?
C30 C29 C28 120.4(11) . . ?
F4 C29 C28 120.9(11) . . ?
C29 C30 F5 118.7(11) . . ?
C29 C30 C25 123.2(10) . . ?
F5 C30 C25 118.1(10) . . ?
C32 C31 C36 114.6(10) . . ?
C32 C31 C24 125.4(10) . . ?
C36 C31 C24 119.9(10) . . ?
C31 C32 F6 119.3(9) . . ?
C31 C32 C33 123.5(12) . . ?
F6 C32 C33 117.1(11) . . ?
C34 C33 F7 120.7(11) . . ?
C34 C33 C32 119.4(12) . . ?
F7 C33 C32 119.9(12) . . ?
C33 C34 F8 121.8(13) . . ?
C33 C34 C35 119.8(12) . . ?
F8 C34 C35 118.3(13) . . ?
F9 C35 C34 120.6(11) . . ?
F9 C35 C36 121.5(13) . . ?
C34 C35 C36 117.9(12) . . ?
C31 C36 F10 120.1(10) . . ?
C31 C36 C35 124.7(11) . . ?
F10 C36 C35 115.2(11) . . ?
C22 C37 H37A 109.5 . . ?
C22 C37 H37B 109.5 . . ?
H37A C37 H37B 109.5 . . ?
C22 C37 H37C 109.5 . . ?
H37A C37 H37C 109.5 . . ?
H37B C37 H37C 109.5 . . ?

loop_
_geom_bond_atom_site_label_1
_geom_bond_atom_site_label_2
_geom_bond_distance
_geom_bond_site_symmetry_2
_geom_bond_publ_flag
Au1 C19 2.034(8) . ?
Au1 Cl2 2.315(3) . ?
Au1 P1 2.321(3) . ?
Au1 Cl1 2.363(2) . ?
P1 C13 1.788(10) . ?
P1 C7 1.812(10) . ?
P1 C1 1.843(11) . ?
F1 C26 1.316(11) . ?
F2 C27 1.329(12) . ?
F3 C28 1.328(11) . ?
F4 C29 1.359(11) . ?
F5 C30 1.360(10) . ?
F6 C32 1.359(11) . ?
F7 C33 1.355(12) . ?
F8 C34 1.346(12) . ?
F9 C35 1.328(12) . ?
F10 C36 1.365(11) . ?
C1 C6 1.387(14) . ?
C1 C2 1.390(14) . ?
C2 C3 1.406(14) . ?
C2 H2 0.9300 . ?
C3 C4 1.356(18) . ?
C3 H3 0.9300 . ?
C4 C5 1.32(2) . ?
C4 H4 0.9300 . ?
C5 C6 1.377(17) . ?
C5 H5 0.9300 . ?
C6 H6 0.9300 . ?
C7 C8 1.363(12) . ?
C7 C12 1.375(13) . ?
C8 C9 1.416(13) . ?
C8 H8 0.9300 . ?
C9 C10 1.335(14) . ?
C9 H9 0.9300 . ?
C10 C11 1.411(15) . ?
C10 H10 0.9300 . ?
C11 C12 1.405(13) . ?
C11 H11 0.9300 . ?
C12 H12 0.9300 . ?
C13 C14 1.380(13) . ?
C13 C18 1.395(14) . ?
C14 C15 1.360(15) . ?
C14 H14 0.9300 . ?
C15 C16 1.377(16) . ?
C15 H15 0.9300 . ?
C16 C17 1.374(16) . ?
C16 H16 0.9300 . ?
C17 C18 1.385(15) . ?
C17 H17 0.9300 . ?
C18 H18 0.9300 . ?
C19 C24 1.398(11) . ?
C19 C20 1.426(11) . ?
C20 C21 1.409(11) . ?
C20 C25 1.521(12) . ?
C21 C22 1.359(12) . ?
C21 H21 0.9300 . ?
C22 C23 1.369(12) . ?
C22 C37 1.507(12) . ?
C23 C24 1.409(11) . ?
C23 H23 0.9300 . ?
C24 C31 1.499(12) . ?
C25 C30 1.381(13) . ?
C25 C26 1.395(13) . ?
C26 C27 1.378(15) . ?
C27 C28 1.356(15) . ?
C28 C29 1.386(15) . ?
C29 C30 1.338(13) . ?
C31 C32 1.350(13) . ?
C31 C36 1.360(13) . ?
C32 C33 1.394(13) . ?
C33 C34 1.344(15) . ?
C34 C35 1.373(16) . ?
C35 C36 1.381(14) . ?
C37 H37A 0.9600 . ?
C37 H37B 0.9600 . ?
C37 H37C 0.9600 . ?

loop_
_geom_torsion_atom_site_label_1
_geom_torsion_atom_site_label_2
_geom_torsion_atom_site_label_3
_geom_torsion_atom_site_label_4
_geom_torsion
_geom_torsion_site_symmetry_1
_geom_torsion_site_symmetry_2
_geom_torsion_site_symmetry_3
_geom_torsion_site_symmetry_4
_geom_torsion_publ_flag
C13 P1 C1 C6 10.3(9) . . . . ?
C7 P1 C1 C6 -103.3(9) . . . . ?
Au1 P1 C1 C6 133.1(8) . . . . ?
C13 P1 C1 C2 -173.9(8) . . . . ?
C7 P1 C1 C2 72.5(9) . . . . ?
Au1 P1 C1 C2 -51.2(8) . . . . ?
C6 C1 C2 C3 1.0(14) . . . . ?
P1 C1 C2 C3 -174.7(7) . . . . ?
C1 C2 C3 C4 -0.5(16) . . . . ?
C2 C3 C4 C5 2(2) . . . . ?
C3 C4 C5 C6 -3(3) . . . . ?
C4 C5 C6 C1 3(2) . . . . ?
C2 C1 C6 C5 -2.4(17) . . . . ?
P1 C1 C6 C5 173.3(10) . . . . ?
C13 P1 C7 C8 90.1(10) . . . . ?
C1 P1 C7 C8 -160.1(9) . . . . ?
Au1 P1 C7 C8 -30.8(10) . . . . ?
C13 P1 C7 C12 -85.3(10) . . . . ?
C1 P1 C7 C12 24.4(10) . . . . ?
Au1 P1 C7 C12 153.8(8) . . . . ?
C12 C7 C8 C9 -1.4(17) . . . . ?
P1 C7 C8 C9 -176.8(8) . . . . ?
C7 C8 C9 C10 0.8(17) . . . . ?
C8 C9 C10 C11 0.0(18) . . . . ?
C9 C10 C11 C12 -0.1(19) . . . . ?
C8 C7 C12 C11 1.3(17) . . . . ?
P1 C7 C12 C11 176.9(8) . . . . ?
C10 C11 C12 C7 -0.6(18) . . . . ?
C7 P1 C13 C14 -167.7(9) . . . . ?
C1 P1 C13 C14 82.4(10) . . . . ?
Au1 P1 C13 C14 -46.5(10) . . . . ?
C7 P1 C13 C18 13.2(11) . . . . ?
C1 P1 C13 C18 -96.7(10) . . . . ?
Au1 P1 C13 C18 134.4(9) . . . . ?
C18 C13 C14 C15 4.2(19) . . . . ?
P1 C13 C14 C15 -175.0(11) . . . . ?
C13 C14 C15 C16 -3(2) . . . . ?
C14 C15 C16 C17 1(2) . . . . ?
C15 C16 C17 C18 0(2) . . . . ?
C16 C17 C18 C13 2(2) . . . . ?
C14 C13 C18 C17 -3.5(18) . . . . ?
P1 C13 C18 C17 175.6(10) . . . . ?
C24 C19 C20 C21 -0.7(13) . . . . ?
Au1 C19 C20 C21 -179.3(6) . . . . ?
C24 C19 C20 C25 178.4(8) . . . . ?
Au1 C19 C20 C25 -0.1(12) . . . . ?
C19 C20 C21 C22 1.5(14) . . . . ?
C25 C20 C21 C22 -177.7(9) . . . . ?
C20 C21 C22 C23 -3.8(15) . . . . ?
C20 C21 C22 C37 178.9(9) . . . . ?
C21 C22 C23 C24 5.4(15) . . . . ?
C37 C22 C23 C24 -177.2(9) . . . . ?
C20 C19 C24 C23 2.3(13) . . . . ?
Au1 C19 C24 C23 -179.2(6) . . . . ?
C20 C19 C24 C31 -176.0(8) . . . . ?
Au1 C19 C24 C31 2.5(12) . . . . ?
C22 C23 C24 C19 -4.8(14) . . . . ?
C22 C23 C24 C31 173.5(9) . . . . ?
C21 C20 C25 C30 116.1(10) . . . . ?
C19 C20 C25 C30 -63.0(12) . . . . ?
C21 C20 C25 C26 -55.2(11) . . . . ?
C19 C20 C25 C26 125.6(10) . . . . ?
C30 C25 C26 F1 -175.5(8) . . . . ?
C20 C25 C26 F1 -3.4(13) . . . . ?
C30 C25 C26 C27 6.8(14) . . . . ?
C20 C25 C26 C27 178.9(9) . . . . ?
F1 C26 C27 F2 -0.4(15) . . . . ?
C25 C26 C27 F2 177.4(9) . . . . ?
F1 C26 C27 C28 176.9(10) . . . . ?
C25 C26 C27 C28 -5.2(17) . . . . ?
F2 C27 C28 F3 -1.3(18) . . . . ?
C26 C27 C28 F3 -178.7(10) . . . . ?
F2 C27 C28 C29 179.2(10) . . . . ?
C26 C27 C28 C29 1.8(17) . . . . ?
F3 C28 C29 C30 -179.9(9) . . . . ?
C27 C28 C29 C30 -0.4(17) . . . . ?
F3 C28 C29 F4 1.8(16) . . . . ?
C27 C28 C29 F4 -178.7(10) . . . . ?
F4 C29 C30 F5 2.0(14) . . . . ?
C28 C29 C30 F5 -176.4(9) . . . . ?
F4 C29 C30 C25 -179.3(8) . . . . ?
C28 C29 C30 C25 2.3(16) . . . . ?
C26 C25 C30 C29 -5.4(14) . . . . ?
C20 C25 C30 C29 -177.1(9) . . . . ?
C26 C25 C30 F5 173.4(8) . . . . ?
C20 C25 C30 F5 1.6(13) . . . . ?
C19 C24 C31 C32 -70.5(13) . . . . ?
C23 C24 C31 C32 111.2(11) . . . . ?
C19 C24 C31 C36 114.2(11) . . . . ?
C23 C24 C31 C36 -64.1(12) . . . . ?
C36 C31 C32 F6 175.0(8) . . . . ?
C24 C31 C32 F6 -0.6(15) . . . . ?
C36 C31 C32 C33 -3.1(15) . . . . ?
C24 C31 C32 C33 -178.6(9) . . . . ?
C31 C32 C33 C34 0.9(16) . . . . ?
F6 C32 C33 C34 -177.2(10) . . . . ?
C31 C32 C33 F7 -179.2(9) . . . . ?
F6 C32 C33 F7 2.7(14) . . . . ?
F7 C33 C34 F8 -0.7(18) . . . . ?
C32 C33 C34 F8 179.2(10) . . . . ?
F7 C33 C34 C35 -177.6(10) . . . . ?
C32 C33 C34 C35 2.3(18) . . . . ?
C33 C34 C35 F9 176.1(10) . . . . ?
F8 C34 C35 F9 -0.9(18) . . . . ?
C33 C34 C35 C36 -2.9(18) . . . . ?
F8 C34 C35 C36 -180.0(10) . . . . ?
C32 C31 C36 F10 -178.8(8) . . . . ?
C24 C31 C36 F10 -3.0(14) . . . . ?
C32 C31 C36 C35 2.4(15) . . . . ?
C24 C31 C36 C35 178.2(9) . . . . ?
F9 C35 C36 C31 -178.5(10) . . . . ?
C34 C35 C36 C31 0.5(17) . . . . ?
F9 C35 C36 F10 2.7(15) . . . . ?
C34 C35 C36 F10 -178.3(10) . . . . ?
